data_7156088
loop_
_publ_author_name
'Wan, Ying'
'Wang, Hai-Qing'
'Xu, Meng-Meng'
'Mei, Guang-Jian'
'Shi, Feng'

_publ_section_title
;
 Direct C3-arylations of 2-indolylmethanols with tryptamines and
 tryptophols via an umpolung strategy.
;
_journal_issue 9
_journal_name_full 'Organic &amp; biomolecular chemistry'
_journal_page_first 1536
_journal_page_last 1542
_journal_paper_doi 10.1039/c7ob03182c
_journal_volume 16
_journal_year 2018
_chemical_formula_moiety 'C32 H28 N2 O2'
_chemical_formula_sum 'C32 H28 N2 O2'
_chemical_formula_weight 472.56
_space_group_crystal_system monoclinic
_space_group_IT_number 14
_space_group_name_Hall '-P 2yn'
_space_group_name_H-M_alt 'P 1 21/n 1'
_symmetry_space_group_name_Hall '-P 2yn'
_symmetry_space_group_name_H-M 'P 1 21/n 1'
_atom_sites_solution_hydrogens geom
_atom_sites_solution_primary dual
_audit_creation_date 2017-04-06
_audit_creation_method
;
Olex2 1.2
(compiled 2017.01.04 svn.r3372 for OlexSys, GUI svn.r5324)
;
_audit_update_record
;
2017-12-13 deposited with the CCDC.
2018-02-01 downloaded from the CCDC.
;
_cell_angle_alpha 90
_cell_angle_beta 92.451(3)
_cell_angle_gamma 90
_cell_formula_units_Z 8
_cell_length_a 13.672(3)
_cell_length_b 17.459(4)
_cell_length_c 23.660(5)
_cell_measurement_reflns_used 5812
_cell_measurement_temperature 296(2)
_cell_measurement_theta_max 21.79
_cell_measurement_theta_min 2.52
_cell_volume 5642(2)
_computing_cell_refinement 'SAINT v7.68A (Bruker, 2009)'
_computing_data_reduction 'SAINT v7.68A (Bruker, 2009)'
_computing_molecular_graphics 'Olex2 (Dolomanov et al., 2009)'
_computing_publication_material 'Olex2 (Dolomanov et al., 2009)'
_computing_structure_refinement 'ShelXL (Sheldrick, 2015)'
_computing_structure_solution 'ShelXT (Sheldrick, 2015)'
_diffrn_ambient_temperature 296.15
_diffrn_measured_fraction_theta_full 0.993
_diffrn_measured_fraction_theta_max 0.993
_diffrn_measurement_device_type 'Bruker APEX-II CCD'
_diffrn_measurement_method '\f and \w scans'
_diffrn_radiation_monochromator graphite
_diffrn_radiation_type MoK\a
_diffrn_radiation_wavelength 0.71073
_diffrn_reflns_av_R_equivalents 0.0320
_diffrn_reflns_av_unetI/netI 0.0437
_diffrn_reflns_Laue_measured_fraction_full 0.993
_diffrn_reflns_Laue_measured_fraction_max 0.993
_diffrn_reflns_limit_h_max 15
_diffrn_reflns_limit_h_min -16
_diffrn_reflns_limit_k_max 20
_diffrn_reflns_limit_k_min -20
_diffrn_reflns_limit_l_max 24
_diffrn_reflns_limit_l_min -28
_diffrn_reflns_number 27698
_diffrn_reflns_point_group_measured_fraction_full 0.993
_diffrn_reflns_point_group_measured_fraction_max 0.993
_diffrn_reflns_theta_full 25.000
_diffrn_reflns_theta_max 25.000
_diffrn_reflns_theta_min 2.487
_diffrn_standards_number 0
_exptl_absorpt_coefficient_mu 0.069
_exptl_absorpt_correction_T_max 0.7456
_exptl_absorpt_correction_T_min 0.6626
_exptl_absorpt_correction_type multi-scan
_exptl_absorpt_process_details
'SADABS-2008/1 (Bruker,2008) was used for absorption correction. wR2(int) was 0.0597 before and 0.0444 after correction. The Ratio of minimum to maximum transmission is 0.8887. The \l/2 correction factor is 0.0015.'
_exptl_crystal_colour colourless
_exptl_crystal_colour_primary colourless
_exptl_crystal_density_diffrn 1.113
_exptl_crystal_description block
_exptl_crystal_F_000 2000
_exptl_crystal_size_max 0.6
_exptl_crystal_size_mid 0.5
_exptl_crystal_size_min 0.1
_refine_diff_density_max 0.896
_refine_diff_density_min -0.252
_refine_diff_density_rms 0.049
_refine_ls_extinction_method none
_refine_ls_goodness_of_fit_ref 1.013
_refine_ls_hydrogen_treatment constr
_refine_ls_matrix_type full
_refine_ls_number_parameters 672
_refine_ls_number_reflns 9858
_refine_ls_number_restraints 50
_refine_ls_restrained_S_all 1.014
_refine_ls_R_factor_all 0.1154
_refine_ls_R_factor_gt 0.0721
_refine_ls_shift/su_max 0.002
_refine_ls_shift/su_mean 0.000
_refine_ls_structure_factor_coef Fsqd
_refine_ls_weighting_details 'w=1/[\s^2^(Fo^2^)+(0.1349P)^2^+1.7626P] where P=(Fo^2^+2Fc^2^)/3'
_refine_ls_weighting_scheme calc
_refine_ls_wR_factor_gt 0.2058
_refine_ls_wR_factor_ref 0.2453
_reflns_Friedel_coverage 0.000
_reflns_number_gt 5870
_reflns_number_total 9858
_reflns_threshold_expression 'I > 2\s(I)'
_cod_data_source_file c7ob03182c2.cif
_cod_data_source_block sf20170406_xmm_0m
_cod_depositor_comments 'Adding full bibliography for 7156088--7156089.cif.'
_cod_database_code 7156088
_shelx_shelxl_version_number 2016/6
_shelx_space_group_comment
;
The symmetry employed for this shelxl refinement is uniquely defined
by the following loop, which should always be used as a source of
symmetry information in preference to the above space-group names.
They are only intended as comments.
;
_shelx_estimated_absorpt_t_max 0.993
_shelx_estimated_absorpt_t_min 0.960
_olex2_refinement_description
;
1. Fixed Uiso
 At 1.2 times of:
  All C(H) groups, All C(H,H) groups, All C(H,H,H,H) groups, All N(H) groups
 At 1.5 times of:
  All C(H,H,H) groups, All O(H) groups
2. Restrained distances
 O4-C65 = O5-C64
 1.48 with sigma of 0.01
3. Uiso/Uaniso restraints and constraints
C63 \\sim O5 \\sim O4 \\sim C64 \\sim C65: within 2A with sigma of 0.01 and
sigma for terminal atoms of 0.02
4. Others
 Fixed Sof: O4(0.5) H4(0.5) O5(0.5) H5(0.5) H63A(0.5) H63B(0.5) H63C(0.5)
 H63D(0.5) C64(0.5) H64A(0.5) H64B(0.5) C65(0.5) H65A(0.5) H65B(0.5)
5.a Ternary CH refined with riding coordinates:
 C50(H50), C18(H18)
5.b Secondary CH2 refined with riding coordinates:
 C63(H63A,H63B), C63(H63C,H63D), C64(H64A,H64B), C65(H65A,H65B), C31(H31A,
 H31B), C32(H32A,H32B)
5.c Aromatic/amide H refined with riding coordinates:
 N3(H3), N4(H4A), C34(H34), C35(H35), C36(H36), C37(H37), C44(H44), C45(H45),
 C46(H46), C52(H52), C53(H53), C54(H54), C55(H55), C56(H56), C58(H58), C59(H59),
  C60(H60), C61(H61), C62(H62), N1(H1), N2(H2A), C2(H2B), C3(H3A), C4(H4B),
 C5(H5A), C12(H12), C13(H13), C14(H14), C20(H20), C21(H21), C22(H22), C23(H23),
 C24(H24), C26(H26), C27(H27), C28(H28), C29(H29), C30(H30)
5.d Idealised Me refined as rotating group:
 C49(H49A,H49B,H49C), C17(H17A,H17B,H17C)
5.e Idealised tetrahedral OH refined as rotating group:
 O4(H4), O5(H5), O2(H2)
;
_olex2_submission_special_instructions 'No special instructions were received'

loop_
_space_group_symop_operation_xyz
'x, y, z'
'-x+1/2, y+1/2, -z+1/2'
'-x, -y, -z'
'x-1/2, -y-1/2, z-1/2'

loop_
_atom_site_label
_atom_site_type_symbol
_atom_site_fract_x
_atom_site_fract_y
_atom_site_fract_z
_atom_site_U_iso_or_equiv
_atom_site_adp_type
_atom_site_occupancy
_atom_site_site_symmetry_order
_atom_site_calc_flag
_atom_site_refinement_flags_posn
_atom_site_refinement_flags_adp
_atom_site_refinement_flags_occupancy
_atom_site_disorder_assembly
_atom_site_disorder_group
O3 O 0.91700(14) 0.70539(12) 0.54955(9) 0.0598(6) Uani 1 1 d . . . . .
O4 O 0.6057(7) 0.4685(7) 0.7369(4) 0.157(3) Uani 0.5 1 d D U P A 2
H4 H 0.665096 0.461910 0.737611 0.236 Uiso 0.5 1 calc GR . P A 2
O5 O 0.5204(5) 0.4711(5) 0.7186(4) 0.141(3) Uani 0.5 1 d D U P B 1
H5 H 0.475652 0.502353 0.716063 0.211 Uiso 0.5 1 calc GR . P B 1
N3 N 0.9693(2) 0.35761(15) 0.69706(11) 0.0669(7) Uani 1 1 d . . . . .
H3 H 1.010882 0.342707 0.723058 0.080 Uiso 1 1 calc R . . . .
N4 N 0.86799(16) 0.56162(13) 0.60136(9) 0.0476(6) Uani 1 1 d . . . . .
H4A H 0.930626 0.563687 0.599550 0.057 Uiso 1 1 calc R . . . .
C33 C 0.9320(2) 0.31303(18) 0.65314(13) 0.0589(8) Uani 1 1 d . . . . .
C34 C 0.9482(3) 0.2364(2) 0.64001(16) 0.0736(10) Uani 1 1 d . . . . .
H34 H 0.991488 0.206287 0.661743 0.088 Uiso 1 1 calc R . . . .
C35 C 0.8972(3) 0.2072(2) 0.59344(18) 0.0837(11) Uani 1 1 d . . . . .
H35 H 0.905074 0.155897 0.584213 0.100 Uiso 1 1 calc R . . . .
C36 C 0.8342(3) 0.2523(2) 0.55966(17) 0.0817(11) Uani 1 1 d . . . . .
H36 H 0.801906 0.230847 0.528112 0.098 Uiso 1 1 calc R . . . .
C37 C 0.8192(2) 0.3282(2) 0.57234(13) 0.0636(8) Uani 1 1 d . . . . .
H37 H 0.777575 0.358224 0.549490 0.076 Uiso 1 1 calc R . . . .
C38 C 0.8672(2) 0.35889(17) 0.61980(12) 0.0552(8) Uani 1 1 d . . . . .
C39 C 0.8678(2) 0.43361(16) 0.64557(12) 0.0529(7) Uani 1 1 d . . . . .
C40 C 0.9292(2) 0.42992(17) 0.69259(12) 0.0590(8) Uani 1 1 d . . . . .
C41 C 0.8159(2) 0.50136(17) 0.62400(11) 0.0510(7) Uani 1 1 d . . . . .
C42 C 0.7188(2) 0.5184(2) 0.62039(14) 0.0674(9) Uani 1 1 d . . . . .
C43 C 0.7097(2) 0.5919(2) 0.59375(15) 0.0699(9) Uani 1 1 d . . . . .
C44 C 0.6307(3) 0.6398(3) 0.5796(2) 0.1190(19) Uani 1 1 d . . . . .
H44 H 0.567245 0.625347 0.587488 0.143 Uiso 1 1 calc R . . . .
C45 C 0.6480(3) 0.7075(3) 0.5544(3) 0.134(2) Uani 1 1 d . . . . .
H45 H 0.595024 0.738626 0.544045 0.161 Uiso 1 1 calc R . . . .
C46 C 0.7424(3) 0.7328(2) 0.54304(19) 0.0926(13) Uani 1 1 d . . . . .
H46 H 0.751419 0.780102 0.525940 0.111 Uiso 1 1 calc R . . . .
C47 C 0.8211(2) 0.68744(18) 0.55732(13) 0.0556(8) Uani 1 1 d . . . . .
C48 C 0.80391(19) 0.61718(17) 0.58241(12) 0.0507(7) Uani 1 1 d . . . . .
C49 C 0.9375(3) 0.7769(2) 0.52335(17) 0.0829(11) Uani 1 1 d . . . . .
H49A H 0.905086 0.778890 0.486581 0.124 Uiso 1 1 calc GR . . . .
H49B H 1.006866 0.781949 0.519628 0.124 Uiso 1 1 calc GR . . . .
H49C H 0.914409 0.817989 0.546216 0.124 Uiso 1 1 calc GR . . . .
C50 C 0.9468(3) 0.49105(18) 0.73690(13) 0.0665(9) Uani 1 1 d . . . . .
H50 H 0.926312 0.539016 0.718428 0.080 Uiso 1 1 calc R . . . .
C51 C 0.8804(3) 0.4823(2) 0.78632(14) 0.0725(10) Uani 1 1 d . . . . .
C52 C 0.8379(4) 0.4144(3) 0.80104(18) 0.1022(14) Uani 1 1 d . . . . .
H52 H 0.851770 0.370263 0.780888 0.123 Uiso 1 1 calc R . . . .
C53 C 0.7742(5) 0.4099(3) 0.8455(2) 0.1296(19) Uani 1 1 d . . . . .
H53 H 0.747671 0.362799 0.855005 0.155 Uiso 1 1 calc R . . . .
C54 C 0.7506(5) 0.4735(4) 0.8749(2) 0.1295(19) Uani 1 1 d . . . . .
H54 H 0.706463 0.470893 0.903670 0.155 Uiso 1 1 calc R . . . .
C55 C 0.7936(5) 0.5420(4) 0.8612(2) 0.137(2) Uani 1 1 d . . . . .
H55 H 0.779466 0.585858 0.881632 0.165 Uiso 1 1 calc R . . . .
C56 C 0.8579(4) 0.5464(3) 0.8173(2) 0.1071(15) Uani 1 1 d . . . . .
H56 H 0.886059 0.593181 0.808639 0.129 Uiso 1 1 calc R . . . .
C57 C 1.0553(3) 0.50173(18) 0.75254(14) 0.0661(9) Uani 1 1 d . . . . .
C58 C 1.0978(3) 0.4857(2) 0.80513(15) 0.0845(12) Uani 1 1 d . . . . .
H58 H 1.059784 0.467169 0.833800 0.101 Uiso 1 1 calc R . . . .
C59 C 1.1980(4) 0.4973(2) 0.8152(2) 0.0978(14) Uani 1 1 d . . . . .
H59 H 1.226082 0.486006 0.850681 0.117 Uiso 1 1 calc R . . . .
C60 C 1.2558(4) 0.5247(3) 0.7743(2) 0.1003(14) Uani 1 1 d . . . . .
H60 H 1.322518 0.532019 0.781716 0.120 Uiso 1 1 calc R . . . .
C61 C 1.2144(3) 0.5414(3) 0.72217(19) 0.0957(13) Uani 1 1 d . . . . .
H61 H 1.252623 0.560530 0.693819 0.115 Uiso 1 1 calc R . . . .
C62 C 1.1159(3) 0.5296(2) 0.71192(16) 0.0823(11) Uani 1 1 d . . . . .
H62 H 1.088741 0.540759 0.676155 0.099 Uiso 1 1 calc R . . . .
C63 C 0.6369(3) 0.4710(3) 0.6407(2) 0.1095(15) Uani 1 1 d . U . . .
H63A H 0.656047 0.417650 0.644262 0.131 Uiso 0.5 1 calc R . P C 1
H63B H 0.579787 0.474672 0.615068 0.131 Uiso 0.5 1 calc R . P C 1
H63C H 0.596962 0.457322 0.607342 0.131 Uiso 0.5 1 calc R . P D 2
H63D H 0.666167 0.423767 0.654878 0.131 Uiso 0.5 1 calc R . P D 2
C64 C 0.6140(8) 0.5090(9) 0.7047(6) 0.119(3) Uani 0.5 1 d D U P B 1
H64A H 0.665807 0.496832 0.732513 0.142 Uiso 0.5 1 calc R . P B 1
H64B H 0.606377 0.564169 0.702420 0.142 Uiso 0.5 1 calc R . P B 1
C65 C 0.5725(9) 0.4945(9) 0.6809(5) 0.127(3) Uani 0.5 1 d D U P A 2
H65A H 0.507923 0.473853 0.671635 0.153 Uiso 0.5 1 calc R . P A 2
H65B H 0.567905 0.549915 0.680638 0.153 Uiso 0.5 1 calc R . P A 2
O1 O 0.42236(14) 0.02301(11) 0.93702(9) 0.0586(5) Uani 1 1 d . . . . .
O2 O 0.1081(4) 0.2832(3) 0.7874(2) 0.1558(15) Uani 1 1 d . . . . .
H2 H 0.133569 0.245558 0.773486 0.234 Uiso 1 1 calc GR . . . .
N1 N 0.4703(2) 0.38616(15) 0.81653(11) 0.0644(7) Uani 1 1 d . . . . .
H1 H 0.507703 0.401269 0.790416 0.077 Uiso 1 1 calc R . . . .
N2 N 0.37342(17) 0.17751(13) 0.90120(9) 0.0508(6) Uani 1 1 d . . . . .
H2A H 0.435200 0.170955 0.897653 0.061 Uiso 1 1 calc R . . . .
C1 C 0.4437(2) 0.42945(18) 0.86190(13) 0.0606(8) Uani 1 1 d . . . . .
C2 C 0.4679(3) 0.5051(2) 0.87650(17) 0.0792(10) Uani 1 1 d . . . . .
H2B H 0.508235 0.534550 0.854458 0.095 Uiso 1 1 calc R . . . .
C3 C 0.4295(3) 0.5337(3) 0.92481(19) 0.0941(13) Uani 1 1 d . . . . .
H3A H 0.443353 0.584024 0.935283 0.113 Uiso 1 1 calc R . . . .
C4 C 0.3708(3) 0.4899(3) 0.95839(17) 0.0889(12) Uani 1 1 d . . . . .
H4B H 0.347095 0.511036 0.991214 0.107 Uiso 1 1 calc R . . . .
C5 C 0.3468(3) 0.4157(2) 0.94398(14) 0.0717(9) Uani 1 1 d . . . . .
H5A H 0.306822 0.386854 0.966632 0.086 Uiso 1 1 calc R . . . .
C6 C 0.3834(2) 0.38437(18) 0.89482(12) 0.0559(8) Uani 1 1 d . . . . .
C7 C 0.3743(2) 0.31147(18) 0.86742(12) 0.0543(7) Uani 1 1 d . . . . .
C8 C 0.4279(2) 0.31487(17) 0.81939(12) 0.0564(8) Uani 1 1 d . . . . .
C9 C 0.3223(2) 0.24395(18) 0.88751(11) 0.0530(7) Uani 1 1 d . . . . .
C10 C 0.2266(2) 0.2332(2) 0.89777(14) 0.0702(9) Uani 1 1 d . . . . .
C11 C 0.2172(2) 0.1570(2) 0.92027(15) 0.0714(10) Uani 1 1 d . . . . .
C12 C 0.1392(2) 0.1141(3) 0.9401(2) 0.1110(17) Uani 1 1 d . . . . .
H12 H 0.076591 0.134824 0.940685 0.133 Uiso 1 1 calc R . . . .
C13 C 0.1570(3) 0.0414(3) 0.9586(2) 0.1140(18) Uani 1 1 d . . . . .
H13 H 0.105498 0.013253 0.972539 0.137 Uiso 1 1 calc R . . . .
C14 C 0.2491(3) 0.0074(2) 0.95757(16) 0.0793(11) Uani 1 1 d . . . . .
H14 H 0.257828 -0.043116 0.969212 0.095 Uiso 1 1 calc R . . . .
C15 C 0.3274(2) 0.04935(19) 0.93907(12) 0.0557(8) Uani 1 1 d . . . . .
C16 C 0.3105(2) 0.12386(18) 0.92123(12) 0.0519(7) Uani 1 1 d . . . . .
C17 C 0.4384(3) -0.05589(18) 0.94810(14) 0.0678(9) Uani 1 1 d . . . . .
H17A H 0.406405 -0.085862 0.918762 0.102 Uiso 1 1 calc GR . . . .
H17B H 0.412383 -0.068945 0.983891 0.102 Uiso 1 1 calc GR . . . .
H17C H 0.507446 -0.066304 0.949170 0.102 Uiso 1 1 calc GR . . . .
C18 C 0.4363(2) 0.25614(17) 0.77351(12) 0.0578(8) Uani 1 1 d . . . . .
H18 H 0.418654 0.207197 0.790603 0.069 Uiso 1 1 calc R . . . .
C19 C 0.5420(3) 0.24703(17) 0.75682(13) 0.0618(8) Uani 1 1 d . . . . .
C20 C 0.6101(3) 0.2192(2) 0.79620(16) 0.0824(11) Uani 1 1 d . . . . .
H20 H 0.589465 0.206565 0.831968 0.099 Uiso 1 1 calc R . . . .
C21 C 0.7068(3) 0.2094(3) 0.7851(2) 0.1015(14) Uani 1 1 d . . . . .
H21 H 0.750527 0.190098 0.812726 0.122 Uiso 1 1 calc R . . . .
C22 C 0.7379(4) 0.2285(3) 0.7328(3) 0.1044(15) Uani 1 1 d . . . . .
H22 H 0.803404 0.222109 0.724698 0.125 Uiso 1 1 calc R . . . .
C23 C 0.6743(4) 0.2564(3) 0.6930(2) 0.1067(16) Uani 1 1 d . . . . .
H23 H 0.696432 0.269477 0.657596 0.128 Uiso 1 1 calc R . . . .
C24 C 0.5743(4) 0.2663(2) 0.70411(17) 0.0874(12) Uani 1 1 d . . . . .
H24 H 0.530753 0.285427 0.676327 0.105 Uiso 1 1 calc R . . . .
C25 C 0.3630(3) 0.26774(19) 0.72351(14) 0.0682(9) Uani 1 1 d . . . . .
C26 C 0.3388(4) 0.2071(2) 0.6886(2) 0.1081(16) Uani 1 1 d . . . . .
H26 H 0.368960 0.160083 0.695319 0.130 Uiso 1 1 calc R . . . .
C27 C 0.2722(5) 0.2138(3) 0.6446(2) 0.139(2) Uani 1 1 d . . . . .
H27 H 0.257111 0.171382 0.622117 0.167 Uiso 1 1 calc R . . . .
C28 C 0.2271(5) 0.2821(3) 0.6331(2) 0.135(2) Uani 1 1 d . . . . .
H28 H 0.181167 0.286856 0.603135 0.162 Uiso 1 1 calc R . . . .
C29 C 0.2513(5) 0.3428(3) 0.6666(2) 0.144(2) Uani 1 1 d . . . . .
H29 H 0.222789 0.390174 0.658737 0.173 Uiso 1 1 calc R . . . .
C30 C 0.3164(4) 0.3357(2) 0.71143(18) 0.1094(16) Uani 1 1 d . . . . .
H30 H 0.329642 0.378039 0.734406 0.131 Uiso 1 1 calc R . . . .
C31 C 0.1432(3) 0.2882(3) 0.8854(2) 0.1072(16) Uani 1 1 d . . . . .
H31A H 0.106152 0.293715 0.919236 0.129 Uiso 1 1 calc R . . . .
H31B H 0.170252 0.338028 0.876791 0.129 Uiso 1 1 calc R . . . .
C32 C 0.0760(4) 0.2651(4) 0.8384(3) 0.164(3) Uani 1 1 d . . . . .
H32A H 0.066087 0.210144 0.840183 0.197 Uiso 1 1 calc R . . . .
H32B H 0.013066 0.289517 0.843040 0.197 Uiso 1 1 calc R . . . .

loop_
_atom_site_aniso_label
_atom_site_aniso_U_11
_atom_site_aniso_U_22
_atom_site_aniso_U_33
_atom_site_aniso_U_23
_atom_site_aniso_U_13
_atom_site_aniso_U_12
O3 0.0545(12) 0.0597(13) 0.0657(13) 0.0132(10) 0.0051(10) 0.0000(10)
O4 0.122(6) 0.184(7) 0.168(7) 0.045(6) 0.025(6) -0.001(6)
O5 0.095(4) 0.174(6) 0.158(6) 0.067(5) 0.061(5) -0.019(5)
N3 0.093(2) 0.0528(16) 0.0540(15) 0.0026(12) -0.0060(14) 0.0152(14)
N4 0.0399(12) 0.0523(14) 0.0506(13) 0.0043(11) 0.0010(10) 0.0020(11)
C33 0.075(2) 0.0528(19) 0.0492(17) -0.0004(14) 0.0135(15) -0.0015(16)
C34 0.092(3) 0.057(2) 0.074(2) -0.0037(17) 0.021(2) 0.0059(19)
C35 0.108(3) 0.062(2) 0.084(3) -0.017(2) 0.033(2) -0.006(2)
C36 0.090(3) 0.082(3) 0.074(2) -0.026(2) 0.019(2) -0.019(2)
C37 0.068(2) 0.071(2) 0.0530(18) -0.0080(16) 0.0126(15) -0.0089(17)
C38 0.0637(18) 0.0573(19) 0.0457(16) -0.0011(14) 0.0149(14) -0.0076(15)
C39 0.0643(18) 0.0495(18) 0.0453(16) 0.0028(13) 0.0085(14) 0.0005(14)
C40 0.084(2) 0.0486(18) 0.0437(16) -0.0009(13) -0.0022(15) 0.0047(16)
C41 0.0554(17) 0.0564(18) 0.0417(15) 0.0001(13) 0.0048(13) -0.0034(14)
C42 0.0511(19) 0.083(2) 0.068(2) 0.0159(18) 0.0083(15) -0.0042(17)
C43 0.0449(17) 0.082(2) 0.083(2) 0.0189(19) 0.0066(16) 0.0080(16)
C44 0.045(2) 0.139(4) 0.174(5) 0.072(4) 0.008(2) 0.012(2)
C45 0.058(3) 0.143(5) 0.201(6) 0.085(4) 0.010(3) 0.037(3)
C46 0.066(2) 0.095(3) 0.117(3) 0.044(2) 0.005(2) 0.021(2)
C47 0.0501(17) 0.061(2) 0.0555(17) 0.0092(15) 0.0007(14) 0.0074(14)
C48 0.0423(15) 0.0636(19) 0.0461(16) 0.0053(14) 0.0004(12) 0.0064(13)
C49 0.086(3) 0.077(3) 0.084(3) 0.030(2) -0.011(2) -0.019(2)
C50 0.098(3) 0.0474(18) 0.0531(18) 0.0016(14) -0.0085(17) 0.0131(17)
C51 0.102(3) 0.062(2) 0.0530(19) -0.0035(16) -0.0026(18) 0.014(2)
C52 0.156(4) 0.077(3) 0.076(3) -0.006(2) 0.026(3) 0.006(3)
C53 0.185(5) 0.115(4) 0.093(3) 0.000(3) 0.053(4) -0.012(4)
C54 0.157(5) 0.147(5) 0.087(3) -0.007(4) 0.041(3) 0.012(4)
C55 0.177(6) 0.126(5) 0.113(4) -0.031(4) 0.044(4) 0.036(4)
C56 0.144(4) 0.081(3) 0.098(3) -0.016(2) 0.025(3) 0.016(3)
C57 0.096(3) 0.0488(18) 0.0522(19) -0.0028(15) -0.0155(18) 0.0117(17)
C58 0.123(3) 0.068(2) 0.061(2) 0.0104(17) -0.021(2) 0.012(2)
C59 0.127(4) 0.080(3) 0.081(3) 0.007(2) -0.049(3) 0.024(3)
C60 0.111(3) 0.089(3) 0.098(3) 0.001(3) -0.027(3) 0.010(3)
C61 0.096(3) 0.107(3) 0.083(3) -0.002(2) -0.012(2) -0.004(2)
C62 0.097(3) 0.089(3) 0.059(2) -0.0024(19) -0.016(2) 0.003(2)
C63 0.068(2) 0.128(4) 0.135(4) 0.051(3) 0.029(2) -0.006(2)
C64 0.085(6) 0.145(6) 0.129(6) 0.050(5) 0.043(5) -0.016(5)
C65 0.085(6) 0.157(6) 0.143(7) 0.055(6) 0.040(5) 0.003(5)
O1 0.0557(12) 0.0538(13) 0.0669(13) 0.0058(10) 0.0084(10) -0.0034(10)
O2 0.154(4) 0.164(4) 0.146(4) 0.022(3) -0.033(3) 0.012(3)
N1 0.0815(18) 0.0548(16) 0.0576(16) -0.0008(13) 0.0103(13) -0.0064(14)
N2 0.0442(13) 0.0576(15) 0.0507(13) 0.0034(11) 0.0032(11) -0.0024(11)
C1 0.071(2) 0.058(2) 0.0512(18) -0.0040(15) -0.0100(15) 0.0025(16)
C2 0.089(3) 0.064(2) 0.085(3) -0.0104(19) -0.001(2) -0.0033(19)
C3 0.114(3) 0.078(3) 0.089(3) -0.031(2) -0.008(3) -0.002(2)
C4 0.113(3) 0.090(3) 0.064(2) -0.022(2) 0.000(2) 0.013(3)
C5 0.085(2) 0.078(2) 0.0521(19) 0.0006(17) -0.0026(17) 0.0137(19)
C6 0.0587(18) 0.0607(19) 0.0473(16) 0.0011(14) -0.0096(14) 0.0099(15)
C7 0.0590(17) 0.0587(19) 0.0447(16) 0.0032(14) -0.0055(14) 0.0056(15)
C8 0.0669(19) 0.0523(19) 0.0499(17) 0.0033(14) 0.0017(14) -0.0004(15)
C9 0.0527(17) 0.065(2) 0.0407(15) 0.0055(14) -0.0027(13) 0.0069(15)
C10 0.0523(19) 0.094(3) 0.064(2) 0.0209(19) -0.0042(15) 0.0073(17)
C11 0.0439(17) 0.097(3) 0.072(2) 0.0255(19) -0.0078(15) 0.0005(17)
C12 0.0363(19) 0.151(4) 0.145(4) 0.065(3) -0.002(2) 0.000(2)
C13 0.050(2) 0.137(4) 0.154(4) 0.067(4) -0.001(2) -0.019(2)
C14 0.060(2) 0.090(3) 0.087(3) 0.029(2) -0.0069(18) -0.0205(19)
C15 0.0474(17) 0.074(2) 0.0459(16) 0.0052(15) -0.0006(13) -0.0096(15)
C16 0.0447(16) 0.068(2) 0.0431(15) 0.0087(14) -0.0001(12) -0.0059(14)
C17 0.081(2) 0.058(2) 0.065(2) 0.0023(16) 0.0109(17) -0.0010(17)
C18 0.078(2) 0.0472(17) 0.0483(17) 0.0032(13) 0.0052(15) -0.0036(15)
C19 0.088(2) 0.0451(17) 0.0533(18) 0.0015(14) 0.0162(17) -0.0047(16)
C20 0.085(3) 0.104(3) 0.060(2) 0.010(2) 0.0221(19) 0.009(2)
C21 0.085(3) 0.130(4) 0.092(3) 0.007(3) 0.027(2) 0.012(3)
C22 0.100(3) 0.087(3) 0.130(4) 0.002(3) 0.046(3) -0.006(3)
C23 0.146(5) 0.084(3) 0.095(3) 0.015(3) 0.067(3) -0.016(3)
C24 0.122(3) 0.072(2) 0.071(2) 0.0172(19) 0.032(2) -0.002(2)
C25 0.095(2) 0.057(2) 0.0528(19) -0.0010(15) 0.0014(17) 0.0019(18)
C26 0.149(4) 0.064(3) 0.106(3) -0.010(2) -0.047(3) 0.007(3)
C27 0.196(6) 0.088(3) 0.126(4) -0.026(3) -0.081(4) 0.003(4)
C28 0.181(6) 0.103(4) 0.114(4) -0.021(3) -0.071(4) 0.031(4)
C29 0.214(6) 0.096(4) 0.116(4) -0.022(3) -0.079(4) 0.054(4)
C30 0.169(5) 0.071(3) 0.084(3) -0.014(2) -0.045(3) 0.025(3)
C31 0.062(2) 0.134(4) 0.126(4) 0.059(3) 0.004(2) 0.030(2)
C32 0.094(4) 0.233(8) 0.161(5) 0.121(5) -0.048(4) -0.030(4)

loop_
_atom_type_symbol
_atom_type_description
_atom_type_scat_dispersion_real
_atom_type_scat_dispersion_imag
_atom_type_scat_source
C C 0.0033 0.0016 'International Tables Vol C Tables 4.2.6.8 and 6.1.1.4'
H H 0.0000 0.0000 'International Tables Vol C Tables 4.2.6.8 and 6.1.1.4'
N N 0.0061 0.0033 'International Tables Vol C Tables 4.2.6.8 and 6.1.1.4'
O O 0.0106 0.0060 'International Tables Vol C Tables 4.2.6.8 and 6.1.1.4'

loop_
_geom_angle_atom_site_label_1
_geom_angle_atom_site_label_2
_geom_angle_atom_site_label_3
_geom_angle
C47 O3 C49 117.8(2)
C65 O4 H4 109.5
C64 O5 H5 109.5
C33 N3 H3 125.5
C33 N3 C40 109.0(3)
C40 N3 H3 125.5
C41 N4 H4A 125.3
C48 N4 H4A 125.3
C48 N4 C41 109.3(2)
N3 C33 C34 130.7(3)
N3 C33 C38 107.7(3)
C34 C33 C38 121.5(3)
C33 C34 H34 121.5
C35 C34 C33 117.0(4)
C35 C34 H34 121.5
C34 C35 H35 119.0
C34 C35 C36 122.0(4)
C36 C35 H35 119.0
C35 C36 H36 119.6
C37 C36 C35 120.9(4)
C37 C36 H36 119.6
C36 C37 H37 120.7
C36 C37 C38 118.7(3)
C38 C37 H37 120.7
C33 C38 C39 106.6(3)
C37 C38 C33 119.9(3)
C37 C38 C39 133.5(3)
C38 C39 C41 126.3(3)
C40 C39 C38 107.1(3)
C40 C39 C41 126.5(3)
N3 C40 C50 122.9(3)
C39 C40 N3 109.5(3)
C39 C40 C50 127.4(3)
N4 C41 C39 119.9(2)
C42 C41 N4 108.9(3)
C42 C41 C39 131.1(3)
C41 C42 C43 106.9(3)
C41 C42 C63 127.1(3)
C43 C42 C63 126.0(3)
C44 C43 C42 134.0(3)
C44 C43 C48 118.3(3)
C48 C43 C42 107.6(3)
C43 C44 H44 120.6
C45 C44 C43 118.8(4)
C45 C44 H44 120.6
C44 C45 H45 118.6
C44 C45 C46 122.8(4)
C46 C45 H45 118.6
C45 C46 H46 120.3
C47 C46 C45 119.5(4)
C47 C46 H46 120.3
O3 C47 C48 116.2(2)
C46 C47 O3 125.6(3)
C46 C47 C48 118.2(3)
N4 C48 C43 107.2(3)
N4 C48 C47 130.4(3)
C47 C48 C43 122.4(3)
O3 C49 H49A 109.5
O3 C49 H49B 109.5
O3 C49 H49C 109.5
H49A C49 H49B 109.5
H49A C49 H49C 109.5
H49B C49 H49C 109.5
C40 C50 H50 105.1
C40 C50 C51 112.4(3)
C40 C50 C57 112.4(3)
C51 C50 H50 105.1
C51 C50 C57 115.7(3)
C57 C50 H50 105.1
C52 C51 C50 123.8(3)
C52 C51 C56 117.4(4)
C56 C51 C50 118.8(4)
C51 C52 H52 119.2
C51 C52 C53 121.7(4)
C53 C52 H52 119.2
C52 C53 H53 119.7
C54 C53 C52 120.6(5)
C54 C53 H53 119.7
C53 C54 H54 120.7
C53 C54 C55 118.5(5)
C55 C54 H54 120.7
C54 C55 H55 119.6
C54 C55 C56 120.8(5)
C56 C55 H55 119.6
C51 C56 C55 120.9(5)
C51 C56 H56 119.5
C55 C56 H56 119.5
C58 C57 C50 124.2(4)
C58 C57 C62 117.2(4)
C62 C57 C50 118.6(3)
C57 C58 H58 120.1
C57 C58 C59 119.8(4)
C59 C58 H58 120.1
C58 C59 H59 119.1
C60 C59 C58 121.7(4)
C60 C59 H59 119.1
C59 C60 H60 120.5
C59 C60 C61 119.0(5)
C61 C60 H60 120.5
C60 C61 H61 120.2
C60 C61 C62 119.5(5)
C62 C61 H61 120.2
C57 C62 H62 118.6
C61 C62 C57 122.8(4)
C61 C62 H62 118.6
C42 C63 H63A 111.0
C42 C63 H63B 111.0
C42 C63 H63C 106.2
C42 C63 H63D 106.2
C42 C63 C64 103.9(5)
H63A C63 H63B 109.0
H63C C63 H63D 106.4
C64 C63 H63A 111.0
C64 C63 H63B 111.0
C65 C63 C42 124.4(8)
C65 C63 H63C 106.2
C65 C63 H63D 106.2
O5 C64 C63 102.5(9)
O5 C64 H64A 111.3
O5 C64 H64B 111.3
C63 C64 H64A 111.3
C63 C64 H64B 111.3
H64A C64 H64B 109.2
O4 C65 H65A 109.6
O4 C65 H65B 109.5
C63 C65 O4 110.5(9)
C63 C65 H65A 109.6
C63 C65 H65B 109.5
H65A C65 H65B 108.1
C15 O1 C17 117.1(2)
C32 O2 H2 109.5
C1 N1 H1 125.3
C1 N1 C8 109.4(3)
C8 N1 H1 125.3
C9 N2 H2A 125.2
C16 N2 H2A 125.2
C16 N2 C9 109.6(2)
N1 C1 C2 130.0(3)
N1 C1 C6 107.9(3)
C6 C1 C2 122.1(3)
C1 C2 H2B 121.5
C3 C2 C1 117.0(4)
C3 C2 H2B 121.5
C2 C3 H3A 119.0
C2 C3 C4 122.0(4)
C4 C3 H3A 119.0
C3 C4 H4B 119.5
C5 C4 C3 121.0(4)
C5 C4 H4B 119.5
C4 C5 H5A 120.5
C4 C5 C6 119.0(4)
C6 C5 H5A 120.5
C1 C6 C7 106.8(3)
C5 C6 C1 118.9(3)
C5 C6 C7 134.3(3)
C6 C7 C9 127.0(3)
C8 C7 C6 107.2(3)
C8 C7 C9 125.7(3)
N1 C8 C7 108.6(3)
N1 C8 C18 122.4(3)
C7 C8 C18 128.8(3)
N2 C9 C7 120.1(3)
C10 C9 N2 108.9(3)
C10 C9 C7 131.0(3)
C9 C10 C11 107.3(3)
C9 C10 C31 127.2(3)
C11 C10 C31 125.5(3)
C12 C11 C10 134.3(3)
C16 C11 C10 107.0(3)
C16 C11 C12 118.7(3)
C11 C12 H12 120.7
C13 C12 C11 118.6(4)
C13 C12 H12 120.7
C12 C13 H13 118.6
C12 C13 C14 122.7(4)
C14 C13 H13 118.6
C13 C14 H14 120.3
C15 C14 C13 119.5(4)
C15 C14 H14 120.3
O1 C15 C14 125.2(3)
O1 C15 C16 116.6(2)
C14 C15 C16 118.2(3)
N2 C16 C11 107.3(3)
N2 C16 C15 130.5(3)
C15 C16 C11 122.2(3)
O1 C17 H17A 109.5
O1 C17 H17B 109.5
O1 C17 H17C 109.5
H17A C17 H17B 109.5
H17A C17 H17C 109.5
H17B C17 H17C 109.5
C8 C18 H18 105.6
C8 C18 C19 111.2(3)
C8 C18 C25 113.6(3)
C19 C18 H18 105.6
C19 C18 C25 114.3(3)
C25 C18 H18 105.6
C20 C19 C18 118.9(3)
C20 C19 C24 117.7(4)
C24 C19 C18 123.5(3)
C19 C20 H20 118.5
C21 C20 C19 123.0(4)
C21 C20 H20 118.5
C20 C21 H21 120.5
C22 C21 C20 118.9(5)
C22 C21 H21 120.5
C21 C22 H22 119.8
C23 C22 C21 120.3(5)
C23 C22 H22 119.8
C22 C23 H23 119.5
C22 C23 C24 120.9(4)
C24 C23 H23 119.5
C19 C24 C23 119.2(4)
C19 C24 H24 120.4
C23 C24 H24 120.4
C26 C25 C18 119.7(3)
C30 C25 C18 123.9(3)
C30 C25 C26 116.3(4)
C25 C26 H26 119.0
C27 C26 C25 122.1(4)
C27 C26 H26 119.0
C26 C27 H27 119.7
C26 C27 C28 120.7(4)
C28 C27 H27 119.7
C27 C28 H28 121.0
C29 C28 C27 118.0(4)
C29 C28 H28 121.0
C28 C29 H29 119.3
C28 C29 C30 121.4(5)
C30 C29 H29 119.3
C25 C30 H30 119.2
C29 C30 C25 121.5(4)
C29 C30 H30 119.2
C10 C31 H31A 108.6
C10 C31 H31B 108.6
H31A C31 H31B 107.6
C32 C31 C10 114.5(5)
C32 C31 H31A 108.6
C32 C31 H31B 108.6
O2 C32 C31 113.4(5)
O2 C32 H32A 108.9
O2 C32 H32B 108.9
C31 C32 H32A 108.9
C31 C32 H32B 108.9
H32A C32 H32B 107.7

loop_
_geom_bond_atom_site_label_1
_geom_bond_atom_site_label_2
_geom_bond_distance
O3 C47 1.368(3)
O3 C49 1.427(4)
O4 H4 0.8200
O4 C65 1.454(8)
O5 H5 0.8200
O5 C64 1.489(8)
N3 H3 0.8600
N3 C33 1.379(4)
N3 C40 1.379(4)
N4 H4A 0.8600
N4 C41 1.391(4)
N4 C48 1.370(3)
C33 C34 1.394(5)
C33 C38 1.410(4)
C34 H34 0.9300
C34 C35 1.376(5)
C35 H35 0.9300
C35 C36 1.393(6)
C36 H36 0.9300
C36 C37 1.375(5)
C37 H37 0.9300
C37 C38 1.385(4)
C38 C39 1.440(4)
C39 C40 1.366(4)
C39 C41 1.460(4)
C40 C50 1.508(4)
C41 C42 1.359(4)
C42 C43 1.432(5)
C42 C63 1.490(5)
C43 C44 1.395(5)
C43 C48 1.398(4)
C44 H44 0.9300
C44 C45 1.350(6)
C45 H45 0.9300
C45 C46 1.401(6)
C46 H46 0.9300
C46 C47 1.367(4)
C47 C48 1.387(4)
C49 H49A 0.9600
C49 H49B 0.9600
C49 H49C 0.9600
C50 H50 0.9800
C50 C51 1.519(5)
C50 C57 1.525(5)
C51 C52 1.372(6)
C51 C56 1.379(5)
C52 H52 0.9300
C52 C53 1.395(6)
C53 H53 0.9300
C53 C54 1.357(7)
C54 H54 0.9300
C54 C55 1.376(8)
C55 H55 0.9300
C55 C56 1.393(7)
C56 H56 0.9300
C57 C58 1.379(5)
C57 C62 1.383(5)
C58 H58 0.9300
C58 C59 1.395(6)
C59 H59 0.9300
C59 C60 1.362(7)
C60 H60 0.9300
C60 C61 1.365(6)
C61 H61 0.9300
C61 C62 1.374(6)
C62 H62 0.9300
C63 H63A 0.9700
C63 H63B 0.9700
C63 H63C 0.9700
C63 H63D 0.9700
C63 C64 1.695(15)
C63 C65 1.385(13)
C64 H64A 0.9700
C64 H64B 0.9700
C65 H65A 0.9700
C65 H65B 0.9700
O1 C15 1.380(4)
O1 C17 1.418(4)
O2 H2 0.8200
O2 C32 1.341(7)
N1 H1 0.8600
N1 C1 1.374(4)
N1 C8 1.376(4)
N2 H2A 0.8600
N2 C9 1.386(4)
N2 C16 1.370(4)
C1 C2 1.401(5)
C1 C6 1.401(4)
C2 H2B 0.9300
C2 C3 1.372(5)
C3 H3A 0.9300
C3 C4 1.384(6)
C4 H4B 0.9300
C4 C5 1.376(5)
C5 H5A 0.9300
C5 C6 1.397(4)
C6 C7 1.431(4)
C7 C8 1.379(4)
C7 C9 1.466(4)
C8 C18 1.501(4)
C9 C10 1.354(4)
C10 C11 1.440(5)
C10 C31 1.510(5)
C11 C12 1.401(5)
C11 C16 1.400(4)
C12 H12 0.9300
C12 C13 1.360(6)
C13 H13 0.9300
C13 C14 1.393(6)
C14 H14 0.9300
C14 C15 1.384(4)
C15 C16 1.384(4)
C17 H17A 0.9600
C17 H17B 0.9600
C17 H17C 0.9600
C18 H18 0.9800
C18 C19 1.523(5)
C18 C25 1.531(5)
C19 C20 1.377(5)
C19 C24 1.382(5)
C20 H20 0.9300
C20 C21 1.369(6)
C21 H21 0.9300
C21 C22 1.367(6)
C22 H22 0.9300
C22 C23 1.347(7)
C23 H23 0.9300
C23 C24 1.414(7)
C24 H24 0.9300
C25 C26 1.374(5)
C25 C30 1.372(5)
C26 H26 0.9300
C26 C27 1.359(6)
C27 H27 0.9300
C27 C28 1.364(6)
C28 H28 0.9300
C28 C29 1.355(6)
C29 H29 0.9300
C29 C30 1.362(6)
C30 H30 0.9300
C31 H31A 0.9700
C31 H31B 0.9700
C31 C32 1.468(8)
C32 H32A 0.9700
C32 H32B 0.9700

loop_
_smtbx_masks_void_nr
_smtbx_masks_void_average_x
_smtbx_masks_void_average_y
_smtbx_masks_void_average_z
_smtbx_masks_void_volume
_smtbx_masks_void_count_electrons
1 0.000 0.500 0.000 390.4 146.7
2 0.046 0.126 0.749 19.8 1.4
3 -0.046 0.874 0.251 19.8 1.4
4 0.500 0.000 0.500 390.4 146.7
5 0.454 0.626 0.751 19.8 1.4
6 0.546 0.374 0.249 19.8 1.4
